data_7045196
loop_
_publ_author_name
'Li, S. T.'
'Braun-Cula, B'
'Hoof, S.'
'Limberg, C.'

_publ_section_title
;
 Copper(i) complexes based on ligand systems with two different binding
 sites: synthesis, structures and reaction with O2.
;
_journal_issue 2
_journal_name_full 'Dalton transactions (Cambridge, England : 2003)'
_journal_page_first 544
_journal_page_last 560
_journal_paper_doi 10.1039/c7dt03752j
_journal_volume 47
_journal_year 2018
_chemical_formula_moiety 'C41 H52 Cu2 F12 N8 O P2'
_chemical_formula_sum 'C41 H52 Cu2 F12 N8 O P2'
_chemical_formula_weight 1089.92
_chemical_name_systematic
;
 ?
;
_space_group_crystal_system monoclinic
_space_group_IT_number 13
_space_group_name_Hall '-P 2yac'
_space_group_name_H-M_alt 'P 1 2/n 1'
_symmetry_space_group_name_Hall '-P 2yac'
_symmetry_space_group_name_H-M 'P 1 2/n 1'
_atom_sites_solution_hydrogens geom
_audit_creation_method SHELXL-2013
_audit_update_record
;
2017-08-03 deposited with the CCDC.
2017-11-30 downloaded from the CCDC.
;
_cell_angle_alpha 90
_cell_angle_beta 95.872(2)
_cell_angle_gamma 90
_cell_formula_units_Z 4
_cell_length_a 14.2462(9)
_cell_length_b 9.2140(5)
_cell_length_c 35.166(2)
_cell_measurement_reflns_used 9748
_cell_measurement_temperature 100(2)
_cell_measurement_theta_max 25.37
_cell_measurement_theta_min 2.37
_cell_volume 4591.8(5)
_computing_cell_refinement 'Bruker SAINT'
_computing_data_collection 'Bruker APEX2'
_computing_data_reduction 'Bruker SAINT'
_computing_structure_refinement 'SHELXL-2013 (Sheldrick, 2013)'
_computing_structure_solution 'SHELXS-2013 (Sheldrick 2008)'
_diffrn_ambient_temperature 100(2)
_diffrn_measured_fraction_theta_full 0.999
_diffrn_measured_fraction_theta_max 0.999
_diffrn_measurement_device_type 'Bruker D8 VENTURE'
_diffrn_measurement_method '\f and \w scans'
_diffrn_radiation_type MoK\a
_diffrn_radiation_wavelength 0.71073
_diffrn_reflns_av_R_equivalents 0.0464
_diffrn_reflns_av_unetI/netI 0.0240
_diffrn_reflns_Laue_measured_fraction_full 0.999
_diffrn_reflns_Laue_measured_fraction_max 0.999
_diffrn_reflns_limit_h_max 17
_diffrn_reflns_limit_h_min -17
_diffrn_reflns_limit_k_max 11
_diffrn_reflns_limit_k_min -11
_diffrn_reflns_limit_l_max 42
_diffrn_reflns_limit_l_min -40
_diffrn_reflns_number 85974
_diffrn_reflns_point_group_measured_fraction_full 0.999
_diffrn_reflns_point_group_measured_fraction_max 0.999
_diffrn_reflns_theta_full 25.242
_diffrn_reflns_theta_max 25.388
_diffrn_reflns_theta_min 2.210
_exptl_absorpt_coefficient_mu 1.088
_exptl_absorpt_correction_T_max 0.7452
_exptl_absorpt_correction_T_min 0.6433
_exptl_absorpt_correction_type multi-scan
_exptl_absorpt_process_details SADABS
_exptl_crystal_colour 'light yellow'
_exptl_crystal_density_diffrn 1.577
_exptl_crystal_description plate
_exptl_crystal_F_000 2232
_exptl_crystal_size_max 0.260
_exptl_crystal_size_mid 0.120
_exptl_crystal_size_min 0.030
_refine_diff_density_max 0.561
_refine_diff_density_min -0.335
_refine_diff_density_rms 0.064
_refine_ls_extinction_method none
_refine_ls_goodness_of_fit_ref 1.031
_refine_ls_hydrogen_treatment constr
_refine_ls_matrix_type full
_refine_ls_number_parameters 604
_refine_ls_number_reflns 8436
_refine_ls_number_restraints 0
_refine_ls_restrained_S_all 1.031
_refine_ls_R_factor_all 0.0469
_refine_ls_R_factor_gt 0.0347
_refine_ls_shift/su_max 0.001
_refine_ls_shift/su_mean 0.000
_refine_ls_structure_factor_coef Fsqd
_refine_ls_weighting_details 'w=1/[\s^2^(Fo^2^)+(0.0242P)^2^+7.7716P] where P=(Fo^2^+2Fc^2^)/3'
_refine_ls_weighting_scheme calc
_refine_ls_wR_factor_gt 0.0732
_refine_ls_wR_factor_ref 0.0780
_reflns_Friedel_coverage 0.000
_reflns_number_gt 7063
_reflns_number_total 8436
_reflns_threshold_expression 'I > 2\s(I)'
_cod_data_source_file c7dt03752j2.cif
_cod_data_source_block sl328
_cod_database_code 7045196
_shelx_space_group_comment
;
The symmetry employed for this shelxl refinement is uniquely defined
by the following loop, which should always be used as a source of
symmetry information in preference to the above space-group names.
They are only intended as comments.
;
_shelx_estimated_absorpt_t_min 0.765
_shelx_estimated_absorpt_t_max 0.968
_shelxl_version_number 2013-4

loop_
_space_group_symop_operation_xyz
'x, y, z'
'-x+1/2, y, -z+1/2'
'-x, -y, -z'
'x-1/2, -y, z-1/2'

loop_
_atom_site_label
_atom_site_type_symbol
_atom_site_fract_x
_atom_site_fract_y
_atom_site_fract_z
_atom_site_U_iso_or_equiv
_atom_site_adp_type
_atom_site_occupancy
_atom_site_site_symmetry_order
_atom_site_calc_flag
_atom_site_refinement_flags_posn
_atom_site_refinement_flags_adp
_atom_site_refinement_flags_occupancy
Cu2 Cu 0.48609(2) 0.27979(3) 0.18665(2) 0.01969(8) Uani 1 1 d . . .
Cu1 Cu 0.93450(2) 0.28508(3) 0.06906(2) 0.02060(8) Uani 1 1 d . . .
O1 O 0.71284(11) 0.17584(18) 0.07329(4) 0.0177(4) Uani 1 1 d . . .
N2 N 0.99927(13) 0.2432(2) 0.02279(5) 0.0171(4) Uani 1 1 d . . .
N1 N 0.81186(13) 0.3394(2) 0.02150(5) 0.0170(4) Uani 1 1 d . . .
N4 N 0.60639(14) 0.3211(2) 0.15699(5) 0.0187(4) Uani 1 1 d . . .
N6 N 0.40476(14) 0.3694(2) 0.13796(5) 0.0185(4) Uani 1 1 d . . .
N5 N 0.50264(15) 0.4977(2) 0.20649(6) 0.0217(5) Uani 1 1 d . . .
N999 N 0.44692(15) 0.1173(2) 0.21200(6) 0.0222(5) Uani 1 1 d . . .
N3 N 0.88847(14) 0.4796(2) 0.08812(6) 0.0204(5) Uani 1 1 d . . .
N8 N 0.93822(16) 0.1629(2) 0.11388(6) 0.0271(5) Uani 1 1 d . . .
C1 C 0.95450(16) 0.2931(3) -0.01047(6) 0.0169(5) Uani 1 1 d . . .
C2 C 0.87396(16) 0.3954(3) -0.00613(7) 0.0189(5) Uani 1 1 d . . .
H2A H 0.8993 0.4911 0.0026 0.023 Uiso 1 1 calc R U .
H2B H 0.8369 0.4091 -0.0313 0.023 Uiso 1 1 calc R U .
C3 C 0.75491(16) 0.2172(3) 0.00859(6) 0.0165(5) Uani 1 1 d . . .
C4 C 0.70792(16) 0.1401(3) 0.03488(6) 0.0159(5) Uani 1 1 d . . .
C5 C 0.65302(16) 0.0784(3) 0.08893(7) 0.0184(5) Uani 1 1 d . . .
C6 C 0.63399(17) 0.0831(3) 0.12677(7) 0.0204(5) Uani 1 1 d . . .
C7 C 0.67381(17) 0.1994(3) 0.15358(7) 0.0221(6) Uani 1 1 d . . .
H7A H 0.6907 0.1564 0.1792 0.027 Uiso 1 1 calc R U .
H7B H 0.7323 0.2379 0.1444 0.027 Uiso 1 1 calc R U .
C8 C 0.46650(17) 0.3358(3) 0.10748(7) 0.0209(5) Uani 1 1 d . . .
H8A H 0.4426 0.3876 0.0838 0.025 Uiso 1 1 calc R U .
H8B H 0.4638 0.2304 0.1021 0.025 Uiso 1 1 calc R U .
C9 C 0.56863(17) 0.3799(3) 0.11877(6) 0.0196(5) Uani 1 1 d . . .
H9A H 0.6082 0.3442 0.0992 0.024 Uiso 1 1 calc R U .
H9B H 0.5730 0.4871 0.1193 0.024 Uiso 1 1 calc R U .
C10 C 0.39906(18) 0.5292(3) 0.14438(7) 0.0210(5) Uani 1 1 d . . .
H10A H 0.3354 0.5637 0.1345 0.025 Uiso 1 1 calc R U .
H10B H 0.4454 0.5787 0.1297 0.025 Uiso 1 1 calc R U .
C11 C 0.41835(18) 0.5706(3) 0.18661(7) 0.0240(6) Uani 1 1 d . . .
H11A H 0.4273 0.6770 0.1886 0.029 Uiso 1 1 calc R U .
H11B H 0.3624 0.5454 0.1998 0.029 Uiso 1 1 calc R U .
C12 C 0.58976(18) 0.5547(3) 0.19147(7) 0.0243(6) Uani 1 1 d . . .
H12A H 0.6238 0.6179 0.2111 0.029 Uiso 1 1 calc R U .
H12B H 0.5715 0.6149 0.1686 0.029 Uiso 1 1 calc R U .
C13 C 0.65572(17) 0.4352(3) 0.18093(7) 0.0239(6) Uani 1 1 d . . .
H13A H 0.7058 0.4781 0.1669 0.029 Uiso 1 1 calc R U .
H13B H 0.6864 0.3905 0.2046 0.029 Uiso 1 1 calc R U .
C14 C 0.5082(2) 0.5164(3) 0.24905(7) 0.0292(6) Uani 1 1 d . . .
H14 H 0.5172 0.6219 0.2550 0.035 Uiso 1 1 calc R U .
C15 C 0.5932(2) 0.4337(3) 0.26814(7) 0.0345(7) Uani 1 1 d . . .
H15A H 0.5899 0.3322 0.2598 0.052 Uiso 1 1 calc R U .
H15B H 0.5928 0.4382 0.2960 0.052 Uiso 1 1 calc R U .
H15C H 0.6514 0.4778 0.2609 0.052 Uiso 1 1 calc R U .
C16 C 0.4191(2) 0.4653(4) 0.26546(8) 0.0381(7) Uani 1 1 d . . .
H16A H 0.3670 0.5315 0.2573 0.057 Uiso 1 1 calc R U .
H16B H 0.4297 0.4644 0.2934 0.057 Uiso 1 1 calc R U .
H16C H 0.4030 0.3673 0.2562 0.057 Uiso 1 1 calc R U .
C17 C 0.31007(18) 0.2990(3) 0.12953(7) 0.0250(6) Uani 1 1 d . . .
H17 H 0.3212 0.1921 0.1281 0.030 Uiso 1 1 calc R U .
C18 C 0.24890(19) 0.3240(3) 0.16195(8) 0.0328(7) Uani 1 1 d . . .
H18A H 0.2844 0.2976 0.1863 0.049 Uiso 1 1 calc R U .
H18B H 0.1920 0.2639 0.1579 0.049 Uiso 1 1 calc R U .
H18C H 0.2309 0.4265 0.1626 0.049 Uiso 1 1 calc R U .
C19 C 0.2575(2) 0.3448(3) 0.09114(8) 0.0330(7) Uani 1 1 d . . .
H19A H 0.1958 0.2967 0.0878 0.050 Uiso 1 1 calc R U .
H19B H 0.2944 0.3166 0.0703 0.050 Uiso 1 1 calc R U .
H19C H 0.2485 0.4502 0.0908 0.050 Uiso 1 1 calc R U .
C20 C 0.41625(18) 0.0192(3) 0.22607(7) 0.0217(6) Uani 1 1 d . . .
C21 C 0.3778(2) -0.1055(3) 0.24467(8) 0.0329(7) Uani 1 1 d . . .
H21A H 0.4292 -0.1719 0.2536 0.049 Uiso 1 1 calc R U .
H21B H 0.3325 -0.1559 0.2264 0.049 Uiso 1 1 calc R U .
H21C H 0.3460 -0.0725 0.2665 0.049 Uiso 1 1 calc R U .
C22 C 0.57020(18) -0.0212(3) 0.13685(8) 0.0251(6) Uani 1 1 d . . .
H22 H 0.5557 -0.0261 0.1626 0.030 Uiso 1 1 calc R U .
C23 C 0.52712(18) -0.1183(3) 0.11022(8) 0.0263(6) Uani 1 1 d . . .
H23 H 0.4831 -0.1865 0.1182 0.032 Uiso 1 1 calc R U .
C24 C 0.54661(17) -0.1183(3) 0.07234(8) 0.0232(6) Uani 1 1 d . . .
H24 H 0.5161 -0.1843 0.0543 0.028 Uiso 1 1 calc R U .
C25 C 0.61240(16) -0.0185(3) 0.06156(7) 0.0184(5) Uani 1 1 d . . .
C26 C 0.64958(16) 0.0218(3) 0.02592(7) 0.0182(5) Uani 1 1 d . . .
C27 C 0.63850(17) -0.0299(3) -0.01168(7) 0.0216(5) Uani 1 1 d . . .
H27 H 0.5996 -0.1113 -0.0187 0.026 Uiso 1 1 calc R U .
C28 C 0.68638(17) 0.0423(3) -0.03825(7) 0.0242(6) Uani 1 1 d . . .
H28 H 0.6808 0.0082 -0.0639 0.029 Uiso 1 1 calc R U .
C29 C 0.74286(16) 0.1640(3) -0.02873(7) 0.0202(5) Uani 1 1 d . . .
H29 H 0.7735 0.2112 -0.0480 0.024 Uiso 1 1 calc R U .
C30 C 0.75700(16) 0.4573(3) 0.03713(7) 0.0199(5) Uani 1 1 d . . .
H30A H 0.6958 0.4173 0.0432 0.024 Uiso 1 1 calc R U .
H30B H 0.7435 0.5321 0.0171 0.024 Uiso 1 1 calc R U .
C31 C 0.80492(17) 0.5294(3) 0.07257(7) 0.0196(5) Uani 1 1 d . . .
C32 C 0.9280(2) 0.5450(3) 0.12029(7) 0.0268(6) Uani 1 1 d . . .
H32 H 0.9880 0.5120 0.1312 0.032 Uiso 1 1 calc R U .
C33 C 0.8854(2) 0.6575(3) 0.13794(8) 0.0306(6) Uani 1 1 d . . .
H33 H 0.9152 0.7001 0.1606 0.037 Uiso 1 1 calc R U .
C34 C 0.7987(2) 0.7069(3) 0.12197(8) 0.0321(7) Uani 1 1 d . . .
H34 H 0.7671 0.7828 0.1338 0.039 Uiso 1 1 calc R U .
C35 C 0.75873(19) 0.6441(3) 0.08865(8) 0.0258(6) Uani 1 1 d . . .
H35 H 0.7002 0.6787 0.0767 0.031 Uiso 1 1 calc R U .
C36 C 0.98182(17) 0.2548(3) -0.04558(7) 0.0207(5) Uani 1 1 d . . .
H36 H 0.9482 0.2902 -0.0684 0.025 Uiso 1 1 calc R U .
C37 C 1.05876(17) 0.1643(3) -0.04712(7) 0.0241(6) Uani 1 1 d . . .
H37 H 1.0788 0.1365 -0.0710 0.029 Uiso 1 1 calc R U .
C38 C 1.10603(17) 0.1149(3) -0.01330(7) 0.0237(6) Uani 1 1 d . . .
H38 H 1.1598 0.0541 -0.0136 0.028 Uiso 1 1 calc R U .
C39 C 1.07377(16) 0.1555(3) 0.02083(7) 0.0204(5) Uani 1 1 d . . .
H39 H 1.1058 0.1197 0.0440 0.024 Uiso 1 1 calc R U .
C40 C 0.94198(19) 0.1131(3) 0.14347(8) 0.0272(6) Uani 1 1 d . . .
C41 C 0.9460(3) 0.0514(4) 0.18179(8) 0.0462(9) Uani 1 1 d . . .
H41A H 0.9744 0.1219 0.2004 0.069 Uiso 1 1 calc R U .
H41B H 0.9842 -0.0372 0.1830 0.069 Uiso 1 1 calc R U .
H41C H 0.8820 0.0279 0.1877 0.069 Uiso 1 1 calc R U .
P1 P 0.5000 0.5000 0.0000 0.0201(2) Uani 1 2 d S . P
F1 F 0.55601(11) 0.56577(18) 0.03769(4) 0.0363(4) Uani 1 1 d . . .
F2 F 0.40689(11) 0.4959(2) 0.02141(4) 0.0417(4) Uani 1 1 d . . .
F3 F 0.52789(12) 0.34172(18) 0.01539(5) 0.0406(4) Uani 1 1 d . . .
P2 P 0.18913(5) 0.84690(8) 0.14481(2) 0.02483(16) Uani 1 1 d . . .
F4 F 0.19043(12) 0.71131(19) 0.11647(5) 0.0425(4) Uani 1 1 d . . .
F5 F 0.18775(13) 0.98152(17) 0.17358(4) 0.0411(4) Uani 1 1 d . . .
F6 F 0.21187(13) 0.73975(18) 0.18050(4) 0.0387(4) Uani 1 1 d . . .
F7 F 0.16740(14) 0.9541(2) 0.10949(4) 0.0473(5) Uani 1 1 d . . .
F8 F 0.29917(12) 0.8689(2) 0.14300(5) 0.0477(5) Uani 1 1 d . . .
F9 F 0.07917(12) 0.8241(2) 0.14670(6) 0.0568(6) Uani 1 1 d . . .
P3 P 0.7500 0.89561(12) 0.2500 0.0337(3) Uani 1 2 d S T P
F10 F 0.63706(13) 0.8946(2) 0.24515(5) 0.0540(5) Uani 1 1 d . . .
F11 F 0.7500 0.7237(3) 0.2500 0.0554(8) Uani 1 2 d S T P
F12 F 0.74970(14) 0.8956(2) 0.20470(5) 0.0556(5) Uani 1 1 d . . .
F13 F 0.7500 1.0681(3) 0.2500 0.0696(10) Uani 1 2 d S T P

loop_
_atom_site_aniso_label
_atom_site_aniso_U_11
_atom_site_aniso_U_22
_atom_site_aniso_U_33
_atom_site_aniso_U_23
_atom_site_aniso_U_13
_atom_site_aniso_U_12
Cu2 0.02236(16) 0.02015(16) 0.01648(15) 0.00284(12) 0.00158(12) -0.00198(13)
Cu1 0.02109(16) 0.02557(17) 0.01491(15) 0.00155(13) 0.00066(12) 0.00291(13)
O1 0.0164(8) 0.0209(9) 0.0160(8) 0.0000(7) 0.0032(7) -0.0011(7)
N2 0.0145(10) 0.0184(11) 0.0179(10) 0.0005(8) -0.0010(8) -0.0015(8)
N1 0.0143(10) 0.0192(11) 0.0178(10) 0.0009(8) 0.0028(8) 0.0005(8)
N4 0.0194(10) 0.0206(11) 0.0158(10) 0.0016(8) -0.0001(8) -0.0008(9)
N6 0.0207(11) 0.0165(11) 0.0179(10) -0.0011(8) -0.0005(8) -0.0008(9)
N5 0.0255(11) 0.0226(12) 0.0167(10) -0.0022(9) -0.0002(9) -0.0020(9)
N999 0.0235(11) 0.0249(12) 0.0184(10) 0.0031(9) 0.0026(9) -0.0005(10)
N3 0.0227(11) 0.0209(11) 0.0178(10) 0.0006(9) 0.0027(9) -0.0018(9)
N8 0.0310(13) 0.0275(12) 0.0226(12) 0.0035(10) 0.0018(10) 0.0070(10)
C1 0.0138(11) 0.0188(13) 0.0180(12) 0.0030(10) 0.0006(9) -0.0049(10)
C2 0.0169(12) 0.0223(13) 0.0170(12) 0.0053(10) 0.0000(10) -0.0007(10)
C3 0.0110(11) 0.0196(12) 0.0186(12) -0.0005(10) 0.0007(9) 0.0042(10)
C4 0.0125(11) 0.0202(13) 0.0147(11) -0.0014(10) 0.0001(9) 0.0050(10)
C5 0.0132(12) 0.0173(13) 0.0248(13) 0.0045(10) 0.0027(10) 0.0043(10)
C6 0.0192(12) 0.0203(13) 0.0217(12) 0.0040(10) 0.0023(10) 0.0068(11)
C7 0.0213(13) 0.0290(15) 0.0160(12) 0.0049(11) 0.0022(10) 0.0032(11)
C8 0.0280(14) 0.0193(13) 0.0148(12) 0.0001(10) -0.0002(10) 0.0038(11)
C9 0.0256(13) 0.0206(13) 0.0131(11) 0.0034(10) 0.0038(10) 0.0016(11)
C10 0.0231(13) 0.0159(13) 0.0230(13) 0.0001(10) -0.0020(10) 0.0002(10)
C11 0.0271(14) 0.0203(14) 0.0238(13) -0.0025(11) -0.0006(11) 0.0002(11)
C12 0.0290(14) 0.0227(14) 0.0200(13) 0.0007(11) -0.0035(11) -0.0066(11)
C13 0.0210(13) 0.0282(15) 0.0218(13) 0.0035(11) -0.0009(10) -0.0064(11)
C14 0.0391(16) 0.0303(15) 0.0178(13) -0.0068(11) 0.0003(12) 0.0004(13)
C15 0.0425(17) 0.0434(18) 0.0165(13) -0.0021(12) -0.0029(12) -0.0012(14)
C16 0.0435(18) 0.052(2) 0.0193(14) -0.0051(13) 0.0065(13) 0.0025(15)
C17 0.0239(13) 0.0186(14) 0.0314(14) -0.0030(11) -0.0022(11) -0.0014(11)
C18 0.0250(14) 0.0301(16) 0.0436(17) 0.0006(13) 0.0041(13) -0.0033(12)
C19 0.0295(15) 0.0311(16) 0.0356(16) -0.0068(13) -0.0109(12) -0.0001(13)
C20 0.0258(14) 0.0250(14) 0.0146(12) -0.0024(11) 0.0036(10) 0.0007(12)
C21 0.0487(18) 0.0290(16) 0.0223(14) -0.0005(12) 0.0093(13) -0.0130(14)
C22 0.0259(14) 0.0226(14) 0.0283(14) 0.0092(11) 0.0100(11) 0.0085(11)
C23 0.0245(14) 0.0160(13) 0.0399(16) 0.0088(12) 0.0103(12) 0.0024(11)
C24 0.0180(13) 0.0148(13) 0.0366(15) 0.0014(11) 0.0021(11) 0.0036(10)
C25 0.0143(12) 0.0179(13) 0.0230(12) 0.0017(10) 0.0019(10) 0.0060(10)
C26 0.0126(12) 0.0187(13) 0.0229(13) 0.0001(10) 0.0003(10) 0.0033(10)
C27 0.0169(12) 0.0218(14) 0.0255(13) -0.0055(11) -0.0011(10) 0.0013(10)
C28 0.0188(13) 0.0336(15) 0.0196(12) -0.0072(11) -0.0014(10) 0.0028(11)
C29 0.0148(12) 0.0272(14) 0.0183(12) 0.0018(11) 0.0004(10) 0.0024(11)
C30 0.0143(12) 0.0206(13) 0.0248(13) 0.0008(11) 0.0027(10) 0.0016(10)
C31 0.0202(13) 0.0181(13) 0.0216(12) 0.0010(10) 0.0068(10) -0.0047(10)
C32 0.0332(15) 0.0268(15) 0.0196(13) 0.0001(11) -0.0008(11) -0.0054(12)
C33 0.0428(17) 0.0273(15) 0.0221(13) -0.0045(12) 0.0053(12) -0.0115(13)
C34 0.0397(17) 0.0220(15) 0.0370(16) -0.0056(13) 0.0152(13) -0.0062(13)
C35 0.0240(14) 0.0209(14) 0.0337(15) -0.0001(12) 0.0086(11) -0.0015(11)
C36 0.0177(12) 0.0270(14) 0.0173(12) 0.0038(10) 0.0013(10) -0.0055(11)
C37 0.0226(13) 0.0294(15) 0.0219(13) -0.0054(11) 0.0092(11) -0.0057(12)
C38 0.0154(12) 0.0240(14) 0.0324(14) -0.0028(12) 0.0060(11) -0.0006(11)
C39 0.0141(12) 0.0232(13) 0.0229(13) 0.0012(11) -0.0028(10) -0.0013(10)
C40 0.0330(15) 0.0250(15) 0.0239(14) 0.0011(12) 0.0036(11) 0.0106(12)
C41 0.073(2) 0.047(2) 0.0197(14) 0.0077(14) 0.0104(15) 0.0270(18)
P1 0.0197(5) 0.0215(5) 0.0185(4) -0.0020(4) -0.0015(4) 0.0032(4)
F1 0.0315(9) 0.0424(10) 0.0322(9) -0.0165(8) -0.0100(7) 0.0116(8)
F2 0.0246(8) 0.0746(13) 0.0260(8) 0.0096(8) 0.0033(7) 0.0085(8)
F3 0.0397(10) 0.0269(9) 0.0520(11) 0.0056(8) -0.0106(8) 0.0062(8)
P2 0.0268(4) 0.0297(4) 0.0181(3) -0.0049(3) 0.0025(3) 0.0014(3)
F4 0.0494(10) 0.0443(11) 0.0302(9) -0.0183(8) -0.0135(8) 0.0198(9)
F5 0.0746(13) 0.0267(9) 0.0235(8) -0.0061(7) 0.0126(8) -0.0085(9)
F6 0.0624(12) 0.0302(9) 0.0235(8) 0.0011(7) 0.0054(8) -0.0054(8)
F7 0.0675(12) 0.0501(11) 0.0237(8) 0.0032(8) 0.0012(8) 0.0219(10)
F8 0.0304(9) 0.0587(12) 0.0551(11) 0.0099(10) 0.0091(8) -0.0043(9)
F9 0.0270(9) 0.0489(12) 0.0969(16) -0.0174(11) 0.0171(10) -0.0002(8)
P3 0.0489(7) 0.0242(5) 0.0240(5) 0.000 -0.0152(5) 0.000
F10 0.0491(11) 0.0631(13) 0.0456(11) -0.0115(10) -0.0152(9) 0.0203(10)
F11 0.0501(16) 0.0266(13) 0.080(2) 0.000 -0.0396(14) 0.000
F12 0.0736(14) 0.0653(13) 0.0241(9) -0.0071(9) -0.0127(9) 0.0165(11)
F13 0.132(3) 0.0227(14) 0.0476(16) 0.000 -0.0240(17) 0.000

loop_
_atom_type_symbol
_atom_type_description
_atom_type_scat_dispersion_real
_atom_type_scat_dispersion_imag
_atom_type_scat_source
C C 0.0033 0.0016 'International Tables Vol C Tables 4.2.6.8 and 6.1.1.4'
H H 0.0000 0.0000 'International Tables Vol C Tables 4.2.6.8 and 6.1.1.4'
Cu Cu 0.3201 1.2651 'International Tables Vol C Tables 4.2.6.8 and 6.1.1.4'
F F 0.0171 0.0103 'International Tables Vol C Tables 4.2.6.8 and 6.1.1.4'
N N 0.0061 0.0033 'International Tables Vol C Tables 4.2.6.8 and 6.1.1.4'
O O 0.0106 0.0060 'International Tables Vol C Tables 4.2.6.8 and 6.1.1.4'
P P 0.1023 0.0942 'International Tables Vol C Tables 4.2.6.8 and 6.1.1.4'

loop_
_geom_angle_atom_site_label_1
_geom_angle_atom_site_label_2
_geom_angle_atom_site_label_3
_geom_angle
_geom_angle_site_symmetry_1
_geom_angle_site_symmetry_3
N999 Cu2 N4 132.48(9) . .
N999 Cu2 N5 129.13(8) . .
N4 Cu2 N5 85.67(8) . .
N999 Cu2 N6 122.15(8) . .
N4 Cu2 N6 86.33(7) . .
N5 Cu2 N6 86.03(8) . .
N8 Cu1 N2 125.29(9) . .
N8 Cu1 N3 103.08(9) . .
N2 Cu1 N3 129.01(8) . .
N8 Cu1 N1 131.44(8) . .
N2 Cu1 N1 80.33(7) . .
N3 Cu1 N1 78.83(7) . .
C4 O1 C5 105.09(18) . .
C39 N2 C1 117.7(2) . .
C39 N2 Cu1 126.50(16) . .
C1 N2 Cu1 115.08(16) . .
C3 N1 C2 115.16(18) . .
C3 N1 C30 113.04(18) . .
C2 N1 C30 111.36(19) . .
C3 N1 Cu1 114.47(14) . .
C2 N1 Cu1 95.24(13) . .
C30 N1 Cu1 105.98(14) . .
C13 N4 C7 107.96(18) . .
C13 N4 C9 111.09(19) . .
C7 N4 C9 112.07(18) . .
C13 N4 Cu2 101.97(14) . .
C7 N4 Cu2 117.58(15) . .
C9 N4 Cu2 105.73(14) . .
C8 N6 C10 111.08(19) . .
C8 N6 C17 110.74(18) . .
C10 N6 C17 113.26(19) . .
C8 N6 Cu2 100.67(14) . .
C10 N6 Cu2 107.09(14) . .
C17 N6 Cu2 113.27(15) . .
C11 N5 C12 109.59(19) . .
C11 N5 C14 112.0(2) . .
C12 N5 C14 110.58(19) . .
C11 N5 Cu2 102.40(14) . .
C12 N5 Cu2 106.48(15) . .
C14 N5 Cu2 115.29(16) . .
C20 N999 Cu2 174.8(2) . .
C31 N3 C32 117.7(2) . .
C31 N3 Cu1 117.91(16) . .
C32 N3 Cu1 122.99(18) . .
C40 N8 Cu1 168.2(2) . .
N2 C1 C36 122.4(2) . .
N2 C1 C2 115.0(2) . .
C36 C1 C2 122.6(2) . .
N1 C2 C1 111.28(19) . .
N1 C2 H2A 109.4 . .
C1 C2 H2A 109.4 . .
N1 C2 H2B 109.4 . .
C1 C2 H2B 109.4 . .
H2A C2 H2B 108.0 . .
C4 C3 C29 115.1(2) . .
C4 C3 N1 119.1(2) . .
C29 C3 N1 125.8(2) . .
O1 C4 C26 112.2(2) . .
O1 C4 C3 123.1(2) . .
C26 C4 C3 124.7(2) . .
C6 C5 O1 123.2(2) . .
C6 C5 C25 125.1(2) . .
O1 C5 C25 111.6(2) . .
C5 C6 C22 114.8(2) . .
C5 C6 C7 121.8(2) . .
C22 C6 C7 123.2(2) . .
N4 C7 C6 112.51(19) . .
N4 C7 H7A 109.1 . .
C6 C7 H7A 109.1 . .
N4 C7 H7B 109.1 . .
C6 C7 H7B 109.1 . .
H7A C7 H7B 107.8 . .
N6 C8 C9 112.11(19) . .
N6 C8 H8A 109.2 . .
C9 C8 H8A 109.2 . .
N6 C8 H8B 109.2 . .
C9 C8 H8B 109.2 . .
H8A C8 H8B 107.9 . .
N4 C9 C8 112.54(19) . .
N4 C9 H9A 109.1 . .
C8 C9 H9A 109.1 . .
N4 C9 H9B 109.1 . .
C8 C9 H9B 109.1 . .
H9A C9 H9B 107.8 . .
N6 C10 C11 112.7(2) . .
N6 C10 H10A 109.1 . .
C11 C10 H10A 109.1 . .
N6 C10 H10B 109.1 . .
C11 C10 H10B 109.1 . .
H10A C10 H10B 107.8 . .
N5 C11 C10 113.6(2) . .
N5 C11 H11A 108.9 . .
C10 C11 H11A 108.9 . .
N5 C11 H11B 108.9 . .
C10 C11 H11B 108.9 . .
H11A C11 H11B 107.7 . .
N5 C12 C13 112.9(2) . .
N5 C12 H12A 109.0 . .
C13 C12 H12A 109.0 . .
N5 C12 H12B 109.0 . .
C13 C12 H12B 109.0 . .
H12A C12 H12B 107.8 . .
N4 C13 C12 112.6(2) . .
N4 C13 H13A 109.1 . .
C12 C13 H13A 109.1 . .
N4 C13 H13B 109.1 . .
C12 C13 H13B 109.1 . .
H13A C13 H13B 107.8 . .
N5 C14 C16 112.4(2) . .
N5 C14 C15 109.9(2) . .
C16 C14 C15 109.5(2) . .
N5 C14 H14 108.3 . .
C16 C14 H14 108.3 . .
C15 C14 H14 108.3 . .
C14 C15 H15A 109.5 . .
C14 C15 H15B 109.5 . .
H15A C15 H15B 109.5 . .
C14 C15 H15C 109.5 . .
H15A C15 H15C 109.5 . .
H15B C15 H15C 109.5 . .
C14 C16 H16A 109.5 . .
C14 C16 H16B 109.5 . .
H16A C16 H16B 109.5 . .
C14 C16 H16C 109.5 . .
H16A C16 H16C 109.5 . .
H16B C16 H16C 109.5 . .
N6 C17 C18 111.1(2) . .
N6 C17 C19 113.8(2) . .
C18 C17 C19 110.6(2) . .
N6 C17 H17 107.0 . .
C18 C17 H17 107.0 . .
C19 C17 H17 107.0 . .
C17 C18 H18A 109.5 . .
C17 C18 H18B 109.5 . .
H18A C18 H18B 109.5 . .
C17 C18 H18C 109.5 . .
H18A C18 H18C 109.5 . .
H18B C18 H18C 109.5 . .
C17 C19 H19A 109.5 . .
C17 C19 H19B 109.5 . .
H19A C19 H19B 109.5 . .
C17 C19 H19C 109.5 . .
H19A C19 H19C 109.5 . .
H19B C19 H19C 109.5 . .
N999 C20 C21 179.1(3) . .
C20 C21 H21A 109.5 . .
C20 C21 H21B 109.5 . .
H21A C21 H21B 109.5 . .
C20 C21 H21C 109.5 . .
H21A C21 H21C 109.5 . .
H21B C21 H21C 109.5 . .
C23 C22 C6 121.8(2) . .
C23 C22 H22 119.1 . .
C6 C22 H22 119.1 . .
C24 C23 C22 121.9(2) . .
C24 C23 H23 119.1 . .
C22 C23 H23 119.1 . .
C23 C24 C25 117.8(2) . .
C23 C24 H24 121.1 . .
C25 C24 H24 121.1 . .
C24 C25 C5 118.6(2) . .
C24 C25 C26 135.7(2) . .
C5 C25 C26 105.6(2) . .
C4 C26 C27 119.3(2) . .
C4 C26 C25 105.5(2) . .
C27 C26 C25 135.3(2) . .
C28 C27 C26 117.3(2) . .
C28 C27 H27 121.3 . .
C26 C27 H27 121.3 . .
C27 C28 C29 122.3(2) . .
C27 C28 H28 118.8 . .
C29 C28 H28 118.8 . .
C3 C29 C28 121.2(2) . .
C3 C29 H29 119.4 . .
C28 C29 H29 119.4 . .
N1 C30 C31 114.74(19) . .
N1 C30 H30A 108.6 . .
C31 C30 H30A 108.6 . .
N1 C30 H30B 108.6 . .
C31 C30 H30B 108.6 . .
H30A C30 H30B 107.6 . .
N3 C31 C35 122.0(2) . .
N3 C31 C30 119.6(2) . .
C35 C31 C30 118.4(2) . .
N3 C32 C33 123.1(3) . .
N3 C32 H32 118.5 . .
C33 C32 H32 118.5 . .
C32 C33 C34 118.8(3) . .
C32 C33 H33 120.6 . .
C34 C33 H33 120.6 . .
C35 C34 C33 118.8(3) . .
C35 C34 H34 120.6 . .
C33 C34 H34 120.6 . .
C34 C35 C31 119.5(3) . .
C34 C35 H35 120.3 . .
C31 C35 H35 120.3 . .
C1 C36 C37 119.2(2) . .
C1 C36 H36 120.4 . .
C37 C36 H36 120.4 . .
C38 C37 C36 118.9(2) . .
C38 C37 H37 120.6 . .
C36 C37 H37 120.6 . .
C39 C38 C37 118.9(2) . .
C39 C38 H38 120.6 . .
C37 C38 H38 120.6 . .
N2 C39 C38 122.9(2) . .
N2 C39 H39 118.5 . .
C38 C39 H39 118.5 . .
N8 C40 C41 179.0(3) . .
C40 C41 H41A 109.5 . .
C40 C41 H41B 109.5 . .
H41A C41 H41B 109.5 . .
C40 C41 H41C 109.5 . .
H41A C41 H41C 109.5 . .
H41B C41 H41C 109.5 . .
F2 P1 F2 180.0 . 3_665
F2 P1 F3 90.50(9) . .
F2 P1 F3 89.50(9) 3_665 .
F2 P1 F3 89.50(9) . 3_665
F2 P1 F3 90.50(9) 3_665 3_665
F3 P1 F3 180.0 . 3_665
F2 P1 F1 90.79(8) . 3_665
F2 P1 F1 89.21(8) 3_665 3_665
F3 P1 F1 91.18(9) . 3_665
F3 P1 F1 88.82(9) 3_665 3_665
F2 P1 F1 89.21(8) . .
F2 P1 F1 90.80(8) 3_665 .
F3 P1 F1 88.82(9) . .
F3 P1 F1 91.18(9) 3_665 .
F1 P1 F1 180.0 3_665 .
F8 P2 F9 179.72(14) . .
F8 P2 F7 90.20(10) . .
F9 P2 F7 90.05(11) . .
F8 P2 F4 90.03(10) . .
F9 P2 F4 89.83(10) . .
F7 P2 F4 90.70(9) . .
F8 P2 F5 90.13(10) . .
F9 P2 F5 90.01(10) . .
F7 P2 F5 89.92(9) . .
F4 P2 F5 179.37(10) . .
F8 P2 F6 89.36(10) . .
F9 P2 F6 90.39(11) . .
F7 P2 F6 179.49(12) . .
F4 P2 F6 89.57(9) . .
F5 P2 F6 89.82(9) . .
F11 P3 F13 180.0 . .
F11 P3 F12 89.99(8) . .
F13 P3 F12 90.01(9) . .
F11 P3 F12 89.99(9) . 2_655
F13 P3 F12 90.01(8) . 2_655
F12 P3 F12 179.99(17) . 2_655
F11 P3 F10 89.67(8) . .
F13 P3 F10 90.33(8) . .
F12 P3 F10 89.63(10) . .
F12 P3 F10 90.37(10) 2_655 .
F11 P3 F10 89.67(8) . 2_655
F13 P3 F10 90.33(8) . 2_655
F12 P3 F10 90.37(10) . 2_655
F12 P3 F10 89.63(10) 2_655 2_655
F10 P3 F10 179.34(17) . 2_655

loop_
_geom_bond_atom_site_label_1
_geom_bond_atom_site_label_2
_geom_bond_distance
_geom_bond_site_symmetry_2
Cu2 N999 1.857(2) .
Cu2 N4 2.130(2) .
Cu2 N5 2.131(2) .
Cu2 N6 2.1332(19) .
Cu1 N8 1.933(2) .
Cu1 N2 1.989(2) .
Cu1 N3 2.045(2) .
Cu1 N1 2.3459(19) .
O1 C4 1.385(3) .
O1 C5 1.389(3) .
N2 C39 1.341(3) .
N2 C1 1.354(3) .
N1 C3 1.434(3) .
N1 C2 1.473(3) .
N1 C30 1.477(3) .
N4 C13 1.479(3) .
N4 C7 1.489(3) .
N4 C9 1.497(3) .
N6 C8 1.487(3) .
N6 C10 1.493(3) .
N6 C17 1.499(3) .
N5 C11 1.487(3) .
N5 C12 1.493(3) .
N5 C14 1.500(3) .
N999 C20 1.139(3) .
N3 C31 1.339(3) .
N3 C32 1.353(3) .
N8 C40 1.134(3) .
C1 C36 1.378(3) .
C1 C2 1.505(3) .
C2 H2A 0.9900 .
C2 H2B 0.9900 .
C3 C4 1.391(3) .
C3 C29 1.395(3) .
C4 C26 1.387(3) .
C5 C6 1.386(3) .
C5 C25 1.394(3) .
C6 C22 1.393(4) .
C6 C7 1.500(4) .
C7 H7A 0.9900 .
C7 H7B 0.9900 .
C8 C9 1.523(3) .
C8 H8A 0.9900 .
C8 H8B 0.9900 .
C9 H9A 0.9900 .
C9 H9B 0.9900 .
C10 C11 1.531(3) .
C10 H10A 0.9900 .
C10 H10B 0.9900 .
C11 H11A 0.9900 .
C11 H11B 0.9900 .
C12 C13 1.518(4) .
C12 H12A 0.9900 .
C12 H12B 0.9900 .
C13 H13A 0.9900 .
C13 H13B 0.9900 .
C14 C16 1.523(4) .
C14 C15 1.526(4) .
C14 H14 1.0000 .
C15 H15A 0.9800 .
C15 H15B 0.9800 .
C15 H15C 0.9800 .
C16 H16A 0.9800 .
C16 H16B 0.9800 .
C16 H16C 0.9800 .
C17 C18 1.522(4) .
C17 C19 1.535(4) .
C17 H17 1.0000 .
C18 H18A 0.9800 .
C18 H18B 0.9800 .
C18 H18C 0.9800 .
C19 H19A 0.9800 .
C19 H19B 0.9800 .
C19 H19C 0.9800 .
C20 C21 1.456(4) .
C21 H21A 0.9800 .
C21 H21B 0.9800 .
C21 H21C 0.9800 .
C22 C23 1.392(4) .
C22 H22 0.9500 .
C23 C24 1.388(4) .
C23 H23 0.9500 .
C24 C25 1.393(3) .
C24 H24 0.9500 .
C25 C26 1.458(3) .
C26 C27 1.399(3) .
C27 C28 1.382(4) .
C27 H27 0.9500 .
C28 C29 1.400(4) .
C28 H28 0.9500 .
C29 H29 0.9500 .
C30 C31 1.512(3) .
C30 H30A 0.9900 .
C30 H30B 0.9900 .
C31 C35 1.395(4) .
C32 C33 1.380(4) .
C32 H32 0.9500 .
C33 C34 1.381(4) .
C33 H33 0.9500 .
C34 C35 1.377(4) .
C34 H34 0.9500 .
C35 H35 0.9500 .
C36 C37 1.383(4) .
C36 H36 0.9500 .
C37 C38 1.382(4) .
C37 H37 0.9500 .
C38 C39 1.380(3) .
C38 H38 0.9500 .
C39 H39 0.9500 .
C40 C41 1.458(4) .
C41 H41A 0.9800 .
C41 H41B 0.9800 .
C41 H41C 0.9800 .
P1 F2 1.5912(15) .
P1 F2 1.5912(15) 3_665
P1 F3 1.5917(16) .
P1 F3 1.5917(16) 3_665
P1 F1 1.5951(14) 3_665
P1 F1 1.5951(14) .
P2 F8 1.5885(18) .
P2 F9 1.5887(18) .
P2 F7 1.5920(18) .
P2 F4 1.5994(17) .
P2 F5 1.6021(17) .
P2 F6 1.6037(17) .
P3 F11 1.584(3) .
P3 F13 1.589(3) .
P3 F12 1.5924(17) .
P3 F12 1.5925(17) 2_655
P3 F10 1.6005(19) .
P3 F10 1.6005(19) 2_655

loop_
_geom_torsion_atom_site_label_1
_geom_torsion_atom_site_label_2
_geom_torsion_atom_site_label_3
_geom_torsion_atom_site_label_4
_geom_torsion
C39 N2 C1 C36 1.2(3)
Cu1 N2 C1 C36 -169.92(18)
C39 N2 C1 C2 -177.7(2)
Cu1 N2 C1 C2 11.1(3)
C3 N1 C2 C1 -71.6(2)
C30 N1 C2 C1 157.96(19)
Cu1 N1 C2 C1 48.53(19)
N2 C1 C2 N1 -46.6(3)
C36 C1 C2 N1 134.4(2)
C2 N1 C3 C4 167.9(2)
C30 N1 C3 C4 -62.5(3)
Cu1 N1 C3 C4 58.9(2)
C2 N1 C3 C29 -10.6(3)
C30 N1 C3 C29 118.9(2)
Cu1 N1 C3 C29 -119.6(2)
C5 O1 C4 C26 -1.6(2)
C5 O1 C4 C3 177.0(2)
C29 C3 C4 O1 179.1(2)
N1 C3 C4 O1 0.4(3)
C29 C3 C4 C26 -2.5(3)
N1 C3 C4 C26 178.8(2)
C4 O1 C5 C6 -176.3(2)
C4 O1 C5 C25 1.1(2)
O1 C5 C6 C22 178.3(2)
C25 C5 C6 C22 1.2(4)
O1 C5 C6 C7 2.8(4)
C25 C5 C6 C7 -174.3(2)
C13 N4 C7 C6 -174.6(2)
C9 N4 C7 C6 -51.9(3)
Cu2 N4 C7 C6 70.9(2)
C5 C6 C7 N4 96.6(3)
C22 C6 C7 N4 -78.5(3)
C10 N6 C8 C9 64.5(3)
C17 N6 C8 C9 -168.7(2)
Cu2 N6 C8 C9 -48.6(2)
C13 N4 C9 C8 -132.8(2)
C7 N4 C9 C8 106.4(2)
Cu2 N4 C9 C8 -22.9(2)
N6 C8 C9 N4 51.6(3)
C8 N6 C10 C11 -129.9(2)
C17 N6 C10 C11 104.8(2)
Cu2 N6 C10 C11 -20.8(2)
C12 N5 C11 C10 68.5(3)
C14 N5 C11 C10 -168.3(2)
Cu2 N5 C11 C10 -44.2(2)
N6 C10 C11 N5 46.5(3)
C11 N5 C12 C13 -131.3(2)
C14 N5 C12 C13 104.7(2)
Cu2 N5 C12 C13 -21.2(2)
C7 N4 C13 C12 -171.2(2)
C9 N4 C13 C12 65.5(3)
Cu2 N4 C13 C12 -46.7(2)
N5 C12 C13 N4 48.6(3)
C11 N5 C14 C16 55.1(3)
C12 N5 C14 C16 177.6(2)
Cu2 N5 C14 C16 -61.5(3)
C11 N5 C14 C15 177.3(2)
C12 N5 C14 C15 -60.1(3)
Cu2 N5 C14 C15 60.8(3)
C8 N6 C17 C18 176.0(2)
C10 N6 C17 C18 -58.5(3)
Cu2 N6 C17 C18 63.8(2)
C8 N6 C17 C19 -58.4(3)
C10 N6 C17 C19 67.1(3)
Cu2 N6 C17 C19 -170.64(17)
C5 C6 C22 C23 -2.1(3)
C7 C6 C22 C23 173.3(2)
C6 C22 C23 C24 1.2(4)
C22 C23 C24 C25 0.9(4)
C23 C24 C25 C5 -1.8(3)
C23 C24 C25 C26 -176.9(3)
C6 C5 C25 C24 0.7(4)
O1 C5 C25 C24 -176.6(2)
C6 C5 C25 C26 177.2(2)
O1 C5 C25 C26 -0.2(3)
O1 C4 C26 C27 -178.8(2)
C3 C4 C26 C27 2.6(4)
O1 C4 C26 C25 1.6(3)
C3 C4 C26 C25 -177.1(2)
C24 C25 C26 C4 174.7(3)
C5 C25 C26 C4 -0.8(2)
C24 C25 C26 C27 -4.9(5)
C5 C25 C26 C27 179.6(3)
C4 C26 C27 C28 -0.7(3)
C25 C26 C27 C28 178.8(3)
C26 C27 C28 C29 -1.1(4)
C4 C3 C29 C28 0.6(3)
N1 C3 C29 C28 179.2(2)
C27 C28 C29 C3 1.1(4)
C3 N1 C30 C31 139.5(2)
C2 N1 C30 C31 -89.1(2)
Cu1 N1 C30 C31 13.3(2)
C32 N3 C31 C35 -0.4(3)
Cu1 N3 C31 C35 166.72(18)
C32 N3 C31 C30 -178.6(2)
Cu1 N3 C31 C30 -11.4(3)
N1 C30 C31 N3 -3.2(3)
N1 C30 C31 C35 178.6(2)
C31 N3 C32 C33 1.4(4)
Cu1 N3 C32 C33 -165.0(2)
N3 C32 C33 C34 -0.6(4)
C32 C33 C34 C35 -1.3(4)
C33 C34 C35 C31 2.2(4)
N3 C31 C35 C34 -1.4(4)
C30 C31 C35 C34 176.8(2)
N2 C1 C36 C37 -1.2(4)
C2 C1 C36 C37 177.7(2)
C1 C36 C37 C38 0.0(4)
C36 C37 C38 C39 1.2(4)
C1 N2 C39 C38 0.0(3)
Cu1 N2 C39 C38 170.02(19)
C37 C38 C39 N2 -1.2(4)
